data_1567498
loop_
_publ_author_name
'Bartkowski, Krzysztof'
'Zimmermann Crocomo, Paola'
'Kochman, Micha\/l Andrzej'
'Kumar, Dharmandra'
'Kubas, Adam'
'Data, Przemys\/law'
'Lindner, Marcin'

_publ_section_title
;
 Tandem rigidification and \p-extension as a key tool for the development
 of a narrow linewidth yellow hyperfluorescent OLED system
;
_journal_name_full 'Chemical Science'
_journal_paper_doi 10.1039/D2SC03342A
_journal_year 2022
_chemical_formula_sum 'C45 H46 Cl2 N2 O2'
_chemical_formula_weight 717.74
_space_group_IT_number 2
_space_group_name_Hall '-P 1'
_space_group_name_H-M_alt 'P -1'
_symmetry_cell_setting triclinic
_symmetry_space_group_name_H-M 'P -1'
_atom_sites_solution_hydrogens geom
_atom_sites_solution_primary direct
_atom_sites_solution_secondary difmap
_audit_block_doi 10.5517/ccdc.csd.cc297cyw
_audit_creation_method SHELXL-97
_audit_update_record
;
2021-11-15 deposited with the CCDC.	2022-08-18 downloaded from the CCDC.
;
_cell_angle_alpha 99.024(2)
_cell_angle_beta 95.585(2)
_cell_angle_gamma 104.779(2)
_cell_formula_units_Z 2
_cell_length_a 8.6461(2)
_cell_length_b 14.5796(3)
_cell_length_c 15.3848(3)
_cell_measurement_reflns_used 22446
_cell_measurement_temperature 100.01(10)
_cell_measurement_theta_max 70.7100
_cell_measurement_theta_min 3.1790
_cell_volume 1832.74(7)
_computing_structure_refinement 'SHELXL-97 (Sheldrick, 2008)'
_diffrn_ambient_temperature 100.01(10)
_diffrn_measured_fraction_theta_full 0.993
_diffrn_measured_fraction_theta_max 0.993
_diffrn_measurement_device_type 'SuperNova, Dual, Cu at home/near, Eos'
_diffrn_measurement_method '\w scans'
_diffrn_radiation_monochromator mirror
_diffrn_radiation_source 'micro-focus sealed X-ray tube'
_diffrn_radiation_type CuK\a
_diffrn_radiation_wavelength 1.54184
_diffrn_reflns_av_R_equivalents 0.0296
_diffrn_reflns_av_sigmaI/netI 0.0164
_diffrn_reflns_limit_h_max 10
_diffrn_reflns_limit_h_min -10
_diffrn_reflns_limit_k_max 17
_diffrn_reflns_limit_k_min -17
_diffrn_reflns_limit_l_max 18
_diffrn_reflns_limit_l_min -18
_diffrn_reflns_number 32944
_diffrn_reflns_theta_full 70.59
_diffrn_reflns_theta_max 70.59
_diffrn_reflns_theta_min 3.19
_exptl_absorpt_coefficient_mu 1.911
_exptl_absorpt_correction_T_max 1.00000
_exptl_absorpt_correction_T_min 0.72302
_exptl_absorpt_correction_type multi-scan
_exptl_absorpt_process_details
;
CrysAlisPro 1.171.40.45a (Rigaku Oxford Diffraction, 2019)
Empirical absorption correction using spherical harmonics,
 implemented in SCALE3 ABSPACK scaling algorithm.
;
_exptl_crystal_colour orange
_exptl_crystal_density_diffrn 1.301
_exptl_crystal_density_method 'not measured'
_exptl_crystal_description block
_exptl_crystal_F_000 760
_exptl_crystal_size_max 0.4
_exptl_crystal_size_mid 0.2
_exptl_crystal_size_min 0.06
_refine_diff_density_max 0.380
_refine_diff_density_min -0.420
_refine_diff_density_rms 0.048
_refine_ls_extinction_method none
_refine_ls_goodness_of_fit_ref 1.060
_refine_ls_hydrogen_treatment mixed
_refine_ls_matrix_type full
_refine_ls_number_parameters 501
_refine_ls_number_reflns 6987
_refine_ls_number_restraints 18
_refine_ls_restrained_S_all 1.074
_refine_ls_R_factor_all 0.0404
_refine_ls_R_factor_gt 0.0397
_refine_ls_shift/su_max 0.001
_refine_ls_shift/su_mean 0.000
_refine_ls_structure_factor_coef Fsqd
_refine_ls_weighting_details 'calc w=1/[\s^2^(Fo^2^)+(0.0617P)^2^+0.8404P] where P=(Fo^2^+2Fc^2^)/3'
_refine_ls_weighting_scheme calc
_refine_ls_wR_factor_gt 0.1099
_refine_ls_wR_factor_ref 0.1105
_reflns_number_gt 6783
_reflns_number_total 6987
_reflns_threshold_expression >2\s(I)
_cod_data_source_file d2sc03342a2.cif
_cod_data_source_block ml_miniatura_10_02
_cod_original_cell_volume 1832.73(7)
_cod_original_sg_symbol_H-M P-1
_cod_database_code 1567498

loop_
_symmetry_equiv_pos_as_xyz
'x, y, z'
'-x, -y, -z'

loop_
_atom_site_label
_atom_site_type_symbol
_atom_site_fract_x
_atom_site_fract_y
_atom_site_fract_z
_atom_site_U_iso_or_equiv
_atom_site_adp_type
_atom_site_occupancy
_atom_site_symmetry_multiplicity
_atom_site_calc_flag
_atom_site_refinement_flags
_atom_site_disorder_assembly
_atom_site_disorder_group
C1 C 0.50882(16) 0.84598(10) 0.32469(9) 0.0190(3) Uani 1 1 d . . .
C2 C 0.57620(16) 0.89088(9) 0.25262(9) 0.0176(3) Uani 1 1 d . . .
C3 C 0.50216(15) 0.85565(9) 0.16350(9) 0.0157(3) Uani 1 1 d . . .
C4 C 0.36003(15) 0.77775(9) 0.14202(9) 0.0169(3) Uani 1 1 d . . .
C5 C 0.28547(16) 0.73287(10) 0.21256(9) 0.0183(3) Uani 1 1 d . . .
C6 C 0.71683(16) 0.96582(10) 0.27212(9) 0.0193(3) Uani 1 1 d . . .
H6 H 0.7662 0.9875 0.3308 0.023 Uiso 1 1 calc R . .
C7 C 0.78587(16) 1.00944(9) 0.20578(9) 0.0184(3) Uani 1 1 d . . .
H7 H 0.8800 1.0602 0.2205 0.022 Uiso 1 1 calc R . .
C8 C 0.71485(15) 0.97753(9) 0.11736(9) 0.0155(3) Uani 1 1 d . . .
C9 C 0.57305(15) 0.89697(9) 0.09374(9) 0.0157(3) Uani 1 1 d . . .
C10 C 0.50349(15) 0.85528(9) 0.00348(9) 0.0161(3) Uani 1 1 d . . .
C11 C 0.36208(15) 0.77999(9) -0.01419(9) 0.0173(3) Uani 1 1 d . . .
H11 H 0.3141 0.7547 -0.0728 0.021 Uiso 1 1 calc R . .
C12 C 0.29106(15) 0.74176(9) 0.05446(9) 0.0178(3) Uani 1 1 d . . .
H12 H 0.1962 0.6915 0.0412 0.021 Uiso 1 1 calc R . .
C13 C 0.90305(15) 1.10243(9) 0.04728(9) 0.0163(3) Uani 1 1 d . . .
C14 C 0.98374(16) 1.18011(9) 0.11473(9) 0.0189(3) Uani 1 1 d . . .
H14 H 0.9660 1.1801 0.1734 0.023 Uiso 1 1 calc R . .
C15 C 1.09121(16) 1.25746(9) 0.09178(9) 0.0200(3) Uani 1 1 d . . .
H15 H 1.1454 1.3097 0.1366 0.024 Uiso 1 1 calc R . .
C16 C 1.12263(15) 1.26112(9) 0.00437(9) 0.0181(3) Uani 1 1 d . . .
C17 C 1.04026(15) 1.18279(9) -0.06240(9) 0.0173(3) Uani 1 1 d . . .
H17 H 1.0592 1.1829 -0.1209 0.021 Uiso 1 1 calc R . .
C18 C 0.92933(15) 1.10421(9) -0.04161(9) 0.0162(3) Uani 1 1 d . . .
C19 C 0.81328(15) 1.01977(9) -0.09699(9) 0.0160(3) Uani 1 1 d . . .
C20 C 0.77812(16) 0.97977(10) -0.18730(9) 0.0183(3) Uani 1 1 d . . .
H20 H 0.8373 1.0098 -0.2274 0.022 Uiso 1 1 calc R . .
C21 C 0.65317(16) 0.89396(10) -0.21811(9) 0.0197(3) Uani 1 1 d . A .
C22 C 0.55898(16) 0.85308(10) -0.15739(9) 0.0187(3) Uani 1 1 d . . .
H22 H 0.4727 0.7984 -0.1784 0.022 Uiso 1 1 calc R . .
C23 C 0.59061(15) 0.89199(9) -0.06607(9) 0.0164(3) Uani 1 1 d . . .
C24 C 0.72146(15) 0.97280(9) -0.03907(8) 0.0159(3) Uani 1 1 d . . .
C25 C 1.23815(16) 1.35290(9) -0.01369(9) 0.0201(3) Uani 1 1 d . . .
C26 C 1.39714(17) 1.37821(10) 0.05030(11) 0.0270(3) Uani 1 1 d . . .
H26A H 1.3756 1.3897 0.1105 0.041 Uiso 1 1 calc R . .
H26B H 1.4700 1.4352 0.0387 0.041 Uiso 1 1 calc R . .
H26C H 1.4451 1.3255 0.0417 0.041 Uiso 1 1 calc R . .
C27 C 1.15968(17) 1.43671(10) 0.00250(10) 0.0241(3) Uani 1 1 d . . .
H27A H 1.0643 1.4234 -0.0401 0.036 Uiso 1 1 calc R . .
H27B H 1.2348 1.4956 -0.0037 0.036 Uiso 1 1 calc R . .
H27C H 1.1311 1.4433 0.0615 0.036 Uiso 1 1 calc R . .
C28 C 1.2750(2) 1.34055(11) -0.10927(10) 0.0295(3) Uani 1 1 d . . .
H28A H 1.3176 1.2859 -0.1215 0.044 Uiso 1 1 calc R . .
H28B H 1.3530 1.3977 -0.1169 0.044 Uiso 1 1 calc R . .
H28C H 1.1774 1.3303 -0.1495 0.044 Uiso 1 1 calc R . .
C29 C 0.62086(17) 0.84505(11) -0.31671(9) 0.0234(3) Uani 1 1 d . . .
C30 C 0.5347(6) 0.8998(4) -0.37003(19) 0.0640(13) Uani 0.686(6) 1 d PU A 1
H30A H 0.4314 0.8973 -0.3510 0.096 Uiso 0.686(6) 1 calc PR A 1
H30B H 0.5194 0.8712 -0.4319 0.096 Uiso 0.686(6) 1 calc PR A 1
H30C H 0.5981 0.9659 -0.3612 0.096 Uiso 0.686(6) 1 calc PR A 1
C31 C 0.7839(3) 0.8471(3) -0.3533(2) 0.0401(8) Uani 0.686(6) 1 d PU A 1
H31A H 0.8467 0.9129 -0.3477 0.060 Uiso 0.686(6) 1 calc PR A 1
H31B H 0.7621 0.8162 -0.4147 0.060 Uiso 0.686(6) 1 calc PR A 1
H31C H 0.8430 0.8136 -0.3198 0.060 Uiso 0.686(6) 1 calc PR A 1
C32 C 0.5308(7) 0.7384(3) -0.3322(3) 0.0721(18) Uani 0.686(6) 1 d PU A 1
H32A H 0.5830 0.7072 -0.2925 0.108 Uiso 0.686(6) 1 calc PR A 1
H32B H 0.5311 0.7091 -0.3926 0.108 Uiso 0.686(6) 1 calc PR A 1
H32C H 0.4213 0.7315 -0.3214 0.108 Uiso 0.686(6) 1 calc PR A 1
C30A C 0.4415(11) 0.8372(9) -0.3550(5) 0.067(3) Uani 0.314(6) 1 d PU A 2
H30D H 0.3687 0.7970 -0.3242 0.101 Uiso 0.314(6) 1 calc PR A 2
H30E H 0.4215 0.8093 -0.4172 0.101 Uiso 0.314(6) 1 calc PR A 2
H30F H 0.4248 0.9004 -0.3469 0.101 Uiso 0.314(6) 1 calc PR A 2
C31A C 0.7314(14) 0.8935(8) -0.3717(5) 0.077(3) Uani 0.314(6) 1 d PU A 2
H31D H 0.7088 0.9533 -0.3788 0.115 Uiso 0.314(6) 1 calc PR A 2
H31E H 0.7172 0.8528 -0.4290 0.115 Uiso 0.314(6) 1 calc PR A 2
H31F H 0.8407 0.9063 -0.3435 0.115 Uiso 0.314(6) 1 calc PR A 2
C32A C 0.6281(17) 0.7442(7) -0.3196(5) 0.066(3) Uani 0.314(6) 1 d PU A 2
H32D H 0.7329 0.7442 -0.2924 0.100 Uiso 0.314(6) 1 calc PR A 2
H32E H 0.6092 0.7110 -0.3804 0.100 Uiso 0.314(6) 1 calc PR A 2
H32F H 0.5469 0.7118 -0.2880 0.100 Uiso 0.314(6) 1 calc PR A 2
C33 C 0.30401(16) 0.71848(10) 0.36832(9) 0.0193(3) Uani 1 1 d . . .
C34 C 0.36664(17) 0.64354(10) 0.38817(9) 0.0219(3) Uani 1 1 d . . .
C35 C 0.29730(19) 0.59162(11) 0.44989(10) 0.0269(3) Uani 1 1 d . . .
H35 H 0.3350 0.5406 0.4638 0.032 Uiso 1 1 calc R . .
C36 C 0.17306(19) 0.61475(11) 0.49089(10) 0.0287(3) Uani 1 1 d . . .
H36 H 0.1269 0.5786 0.5312 0.034 Uiso 1 1 calc R . .
C37 C 0.11746(18) 0.69117(11) 0.47218(10) 0.0266(3) Uani 1 1 d . . .
H37 H 0.0358 0.7070 0.5013 0.032 Uiso 1 1 calc R . .
C38 C 0.18170(16) 0.74505(10) 0.41039(9) 0.0222(3) Uani 1 1 d . . .
C39 C 0.50338(17) 0.61788(11) 0.34342(10) 0.0250(3) Uani 1 1 d . . .
H39 H 0.5641 0.6756 0.3237 0.030 Uiso 1 1 calc R . .
C40 C 0.6210(2) 0.58765(16) 0.40617(12) 0.0430(4) Uani 1 1 d . . .
H40A H 0.6586 0.6366 0.4589 0.065 Uiso 1 1 calc R . .
H40B H 0.7113 0.5797 0.3771 0.065 Uiso 1 1 calc R . .
H40C H 0.5670 0.5277 0.4220 0.065 Uiso 1 1 calc R . .
C41 C 0.4373(2) 0.53837(13) 0.26135(11) 0.0344(4) Uani 1 1 d . . .
H41A H 0.3744 0.4814 0.2786 0.052 Uiso 1 1 calc R . .
H41B H 0.5255 0.5239 0.2339 0.052 Uiso 1 1 calc R . .
H41C H 0.3704 0.5598 0.2199 0.052 Uiso 1 1 calc R . .
C42 C 0.12017(19) 0.82964(12) 0.39192(10) 0.0284(3) Uani 1 1 d . . .
H42 H 0.1808 0.8586 0.3478 0.034 Uiso 1 1 calc R . .
C43 C 0.1491(2) 0.90685(13) 0.47573(12) 0.0401(4) Uani 1 1 d . . .
H43A H 0.0952 0.8792 0.5211 0.060 Uiso 1 1 calc R . .
H43B H 0.1073 0.9589 0.4625 0.060 Uiso 1 1 calc R . .
H43C H 0.2630 0.9310 0.4964 0.060 Uiso 1 1 calc R . .
C44 C -0.0590(2) 0.79631(17) 0.35296(15) 0.0540(5) Uani 1 1 d . . .
H44A H -0.0757 0.7461 0.3017 0.081 Uiso 1 1 calc R . .
H44B H -0.0919 0.8498 0.3360 0.081 Uiso 1 1 calc R . .
H44C H -0.1217 0.7720 0.3968 0.081 Uiso 1 1 calc R . .
N1 N 0.36754(13) 0.76854(8) 0.29954(7) 0.0179(2) Uani 1 1 d . . .
N2 N 0.77700(13) 1.01908(8) 0.04843(7) 0.0157(2) Uani 1 1 d . . .
O1 O 0.56884(12) 0.87097(7) 0.40256(6) 0.0262(2) Uani 1 1 d . . .
O2 O 0.16083(12) 0.66745(7) 0.19858(7) 0.0250(2) Uani 1 1 d . . .
C1S C -0.0165(2) 0.47238(12) 0.27250(12) 0.0368(4) Uani 1 1 d . . .
H1SA H -0.0233 0.5198 0.3227 0.044 Uiso 1 1 calc R . .
H1SB H 0.0676 0.5033 0.2407 0.044 Uiso 1 1 calc R . .
Cl1 Cl -0.20117(5) 0.43405(3) 0.20184(3) 0.04790(14) Uani 1 1 d . . .
Cl2 Cl 0.03646(5) 0.37513(3) 0.31197(3) 0.03428(12) Uani 1 1 d . . .

loop_
_atom_site_aniso_label
_atom_site_aniso_U_11
_atom_site_aniso_U_22
_atom_site_aniso_U_33
_atom_site_aniso_U_23
_atom_site_aniso_U_13
_atom_site_aniso_U_12
C1 0.0176(6) 0.0177(6) 0.0213(7) 0.0043(5) 0.0039(5) 0.0037(5)
C2 0.0163(6) 0.0164(6) 0.0209(6) 0.0049(5) 0.0044(5) 0.0043(5)
C3 0.0138(6) 0.0134(6) 0.0214(6) 0.0041(5) 0.0040(5) 0.0050(5)
C4 0.0140(6) 0.0158(6) 0.0221(6) 0.0052(5) 0.0045(5) 0.0048(5)
C5 0.0150(6) 0.0172(6) 0.0233(7) 0.0054(5) 0.0042(5) 0.0038(5)
C6 0.0188(6) 0.0184(6) 0.0191(6) 0.0029(5) 0.0016(5) 0.0031(5)
C7 0.0146(6) 0.0153(6) 0.0223(6) 0.0025(5) 0.0022(5) 0.0000(5)
C8 0.0149(6) 0.0126(6) 0.0202(6) 0.0045(5) 0.0051(5) 0.0038(5)
C9 0.0135(6) 0.0133(6) 0.0212(6) 0.0037(5) 0.0033(5) 0.0046(5)
C10 0.0146(6) 0.0136(6) 0.0207(6) 0.0040(5) 0.0029(5) 0.0046(5)
C11 0.0144(6) 0.0167(6) 0.0199(6) 0.0025(5) 0.0018(5) 0.0033(5)
C12 0.0120(6) 0.0151(6) 0.0251(7) 0.0037(5) 0.0031(5) 0.0016(5)
C13 0.0133(6) 0.0128(6) 0.0225(6) 0.0051(5) 0.0032(5) 0.0020(5)
C14 0.0185(6) 0.0161(6) 0.0201(6) 0.0026(5) 0.0030(5) 0.0020(5)
C15 0.0189(6) 0.0145(6) 0.0238(7) 0.0009(5) 0.0026(5) 0.0014(5)
C16 0.0141(6) 0.0139(6) 0.0264(7) 0.0053(5) 0.0049(5) 0.0026(5)
C17 0.0157(6) 0.0153(6) 0.0221(6) 0.0052(5) 0.0056(5) 0.0044(5)
C18 0.0142(6) 0.0141(6) 0.0207(6) 0.0034(5) 0.0031(5) 0.0046(5)
C19 0.0134(6) 0.0127(6) 0.0223(6) 0.0052(5) 0.0033(5) 0.0028(5)
C20 0.0175(6) 0.0179(6) 0.0201(6) 0.0065(5) 0.0046(5) 0.0035(5)
C21 0.0188(6) 0.0189(7) 0.0200(7) 0.0041(5) 0.0017(5) 0.0031(5)
C22 0.0163(6) 0.0161(6) 0.0211(6) 0.0035(5) 0.0009(5) 0.0001(5)
C23 0.0145(6) 0.0141(6) 0.0208(6) 0.0046(5) 0.0022(5) 0.0035(5)
C24 0.0150(6) 0.0140(6) 0.0188(6) 0.0032(5) 0.0024(5) 0.0045(5)
C25 0.0164(6) 0.0132(6) 0.0294(7) 0.0039(5) 0.0069(5) 0.0009(5)
C26 0.0160(7) 0.0187(7) 0.0440(9) 0.0069(6) 0.0047(6) -0.0002(5)
C27 0.0198(7) 0.0158(7) 0.0378(8) 0.0079(6) 0.0084(6) 0.0035(5)
C28 0.0329(8) 0.0171(7) 0.0351(8) 0.0048(6) 0.0169(6) -0.0037(6)
C29 0.0236(7) 0.0239(7) 0.0188(6) 0.0020(5) 0.0026(5) 0.0013(6)
C30 0.082(3) 0.110(3) 0.0198(13) 0.0002(16) -0.0024(15) 0.073(3)
C31 0.0312(14) 0.0536(19) 0.0277(14) -0.0109(12) 0.0058(10) 0.0084(12)
C32 0.108(4) 0.044(2) 0.0269(17) -0.0121(14) 0.023(2) -0.039(2)
C30A 0.052(4) 0.115(7) 0.028(3) -0.033(4) -0.021(3) 0.048(4)
C31A 0.081(6) 0.081(6) 0.025(3) -0.005(3) 0.011(3) -0.047(5)
C32A 0.135(7) 0.047(4) 0.024(3) -0.011(3) -0.006(5) 0.055(5)
C33 0.0167(6) 0.0192(6) 0.0199(6) 0.0054(5) 0.0036(5) -0.0001(5)
C34 0.0202(7) 0.0206(7) 0.0232(7) 0.0060(5) 0.0036(5) 0.0015(5)
C35 0.0305(8) 0.0224(7) 0.0273(7) 0.0102(6) 0.0046(6) 0.0028(6)
C36 0.0297(8) 0.0283(8) 0.0241(7) 0.0093(6) 0.0086(6) -0.0037(6)
C37 0.0203(7) 0.0318(8) 0.0241(7) 0.0035(6) 0.0082(5) 0.0001(6)
C38 0.0176(6) 0.0245(7) 0.0215(6) 0.0027(5) 0.0030(5) 0.0013(5)
C39 0.0228(7) 0.0239(7) 0.0314(7) 0.0110(6) 0.0077(6) 0.0072(6)
C40 0.0378(10) 0.0587(12) 0.0411(10) 0.0136(8) 0.0055(8) 0.0260(9)
C41 0.0302(8) 0.0385(9) 0.0364(9) 0.0053(7) 0.0121(7) 0.0112(7)
C42 0.0267(8) 0.0344(8) 0.0282(7) 0.0070(6) 0.0085(6) 0.0133(6)
C43 0.0487(10) 0.0340(9) 0.0392(9) 0.0022(7) 0.0057(8) 0.0172(8)
C44 0.0406(11) 0.0582(13) 0.0612(13) 0.0008(10) -0.0128(9) 0.0240(10)
N1 0.0157(5) 0.0182(6) 0.0199(5) 0.0066(4) 0.0051(4) 0.0020(4)
N2 0.0143(5) 0.0126(5) 0.0186(5) 0.0031(4) 0.0024(4) 0.0007(4)
O1 0.0264(5) 0.0268(5) 0.0199(5) 0.0058(4) 0.0031(4) -0.0031(4)
O2 0.0186(5) 0.0260(5) 0.0260(5) 0.0087(4) 0.0036(4) -0.0040(4)
C1S 0.0368(9) 0.0232(8) 0.0472(10) 0.0098(7) 0.0021(7) 0.0021(7)
Cl1 0.0382(2) 0.0359(2) 0.0617(3) 0.0014(2) -0.0075(2) 0.00640(18)
Cl2 0.0449(2) 0.0275(2) 0.0343(2) 0.00821(15) 0.01443(16) 0.01240(17)

loop_
_atom_type_symbol
_atom_type_description
_atom_type_scat_dispersion_real
_atom_type_scat_dispersion_imag
_atom_type_scat_source
C C 0.0181 0.0091 'International Tables Vol C Tables 4.2.6.8 and 6.1.1.4'
H H 0.0000 0.0000 'International Tables Vol C Tables 4.2.6.8 and 6.1.1.4'
N N 0.0311 0.0180 'International Tables Vol C Tables 4.2.6.8 and 6.1.1.4'
O O 0.0492 0.0322 'International Tables Vol C Tables 4.2.6.8 and 6.1.1.4'
Cl Cl 0.3639 0.7018 'International Tables Vol C Tables 4.2.6.8 and 6.1.1.4'

loop_
_citation_id
_citation_doi
_citation_year
1 10.1039/D2SC03342A 2022

loop_
_geom_angle_atom_site_label_1
_geom_angle_atom_site_label_2
_geom_angle_atom_site_label_3
_geom_angle
_geom_angle_site_symmetry_1
_geom_angle_site_symmetry_3
_geom_angle_publ_flag
O1 C1 N1 119.70(12) . . ?
O1 C1 C2 123.99(12) . . ?
N1 C1 C2 116.30(11) . . ?
C6 C2 C3 119.90(12) . . ?
C6 C2 C1 119.49(12) . . ?
C3 C2 C1 120.56(12) . . ?
C2 C3 C4 120.75(12) . . ?
C2 C3 C9 119.99(12) . . ?
C4 C3 C9 119.23(12) . . ?
C12 C4 C3 120.42(12) . . ?
C12 C4 C5 119.16(12) . . ?
C3 C4 C5 120.41(12) . . ?
O2 C5 N1 120.17(12) . . ?
O2 C5 C4 123.51(12) . . ?
N1 C5 C4 116.31(11) . . ?
C2 C6 C7 121.35(12) . . ?
C6 C7 C8 120.29(12) . . ?
N2 C8 C7 122.89(12) . . ?
N2 C8 C9 116.95(11) . . ?
C7 C8 C9 120.14(12) . . ?
C3 C9 C10 119.11(12) . . ?
C3 C9 C8 118.19(12) . . ?
C10 C9 C8 122.68(12) . . ?
C11 C10 C9 119.41(12) . . ?
C11 C10 C23 123.14(12) . . ?
C9 C10 C23 117.39(11) . . ?
C10 C11 C12 121.02(12) . . ?
C4 C12 C11 120.67(12) . . ?
C14 C13 C18 120.40(12) . . ?
C14 C13 N2 130.75(12) . . ?
C18 C13 N2 108.47(11) . . ?
C15 C14 C13 117.87(12) . . ?
C14 C15 C16 123.37(12) . . ?
C17 C16 C15 117.97(12) . . ?
C17 C16 C25 123.29(12) . . ?
C15 C16 C25 118.65(12) . . ?
C16 C17 C18 120.05(12) . . ?
C17 C18 C13 120.31(12) . . ?
C17 C18 C19 132.20(12) . . ?
C13 C18 C19 107.20(11) . . ?
C20 C19 C24 118.21(12) . . ?
C20 C19 C18 135.86(12) . . ?
C24 C19 C18 105.93(11) . . ?
C19 C20 C21 120.11(12) . . ?
C22 C21 C20 119.04(12) . . ?
C22 C21 C29 120.29(12) . . ?
C20 C21 C29 120.66(12) . . ?
C21 C22 C23 122.13(12) . . ?
C24 C23 C22 116.07(12) . . ?
C24 C23 C10 116.71(12) . . ?
C22 C23 C10 127.20(12) . . ?
C23 C24 N2 124.90(12) . . ?
C23 C24 C19 124.20(12) . . ?
N2 C24 C19 110.89(11) . . ?
C28 C25 C16 111.92(11) . . ?
C28 C25 C26 109.01(12) . . ?
C16 C25 C26 109.35(11) . . ?
C28 C25 C27 108.54(12) . . ?
C16 C25 C27 108.92(11) . . ?
C26 C25 C27 109.05(11) . . ?
C31A C29 C32A 111.0(7) . . ?
C31A C29 C30 71.4(6) . . ?
C32A C29 C30 138.2(4) . . ?
C31A C29 C32 127.3(4) . . ?
C32A C29 C32 31.9(4) . . ?
C30 C29 C32 111.9(3) . . ?
C31A C29 C21 114.5(3) . . ?
C32A C29 C21 106.8(3) . . ?
C30 C29 C21 109.50(16) . . ?
C32 C29 C21 113.11(18) . . ?
C31A C29 C31 37.1(6) . . ?
C32A C29 C31 78.1(5) . . ?
C30 C29 C31 107.4(2) . . ?
C32 C29 C31 104.4(3) . . ?
C21 C29 C31 110.30(14) . . ?
C31A C29 C30A 109.9(6) . . ?
C32A C29 C30A 105.5(6) . . ?
C30 C29 C30A 42.8(4) . . ?
C32 C29 C30A 74.0(5) . . ?
C21 C29 C30A 108.8(3) . . ?
C31 C29 C30A 137.6(4) . . ?
C38 C33 C34 122.76(13) . . ?
C38 C33 N1 119.37(12) . . ?
C34 C33 N1 117.86(12) . . ?
C35 C34 C33 117.43(13) . . ?
C35 C34 C39 120.76(13) . . ?
C33 C34 C39 121.80(12) . . ?
C36 C35 C34 121.00(14) . . ?
C37 C36 C35 120.25(13) . . ?
C36 C37 C38 121.10(14) . . ?
C37 C38 C33 117.40(13) . . ?
C37 C38 C42 120.10(13) . . ?
C33 C38 C42 122.49(13) . . ?
C34 C39 C41 110.96(12) . . ?
C34 C39 C40 112.75(13) . . ?
C41 C39 C40 109.72(14) . . ?
C38 C42 C43 111.20(13) . . ?
C38 C42 C44 111.14(14) . . ?
C43 C42 C44 110.52(15) . . ?
C5 N1 C1 125.57(11) . . ?
C5 N1 C33 116.74(11) . . ?
C1 N1 C33 117.64(11) . . ?
C24 N2 C8 120.06(11) . . ?
C24 N2 C13 107.40(10) . . ?
C8 N2 C13 132.38(11) . . ?
Cl1 C1S Cl2 111.92(9) . . ?

loop_
_geom_bond_atom_site_label_1
_geom_bond_atom_site_label_2
_geom_bond_distance
_geom_bond_site_symmetry_2
_geom_bond_publ_flag
C1 O1 1.2177(17) . ?
C1 N1 1.4084(17) . ?
C1 C2 1.4684(18) . ?
C2 C6 1.3822(19) . ?
C2 C3 1.4121(18) . ?
C3 C4 1.4144(18) . ?
C3 C9 1.4258(18) . ?
C4 C12 1.3812(19) . ?
C4 C5 1.4714(18) . ?
C5 O2 1.2180(17) . ?
C5 N1 1.4047(17) . ?
C6 C7 1.3896(19) . ?
C7 C8 1.3918(18) . ?
C8 N2 1.3880(16) . ?
C8 C9 1.4350(18) . ?
C9 C10 1.4303(18) . ?
C10 C11 1.3895(18) . ?
C10 C23 1.4592(18) . ?
C11 C12 1.3927(18) . ?
C13 C14 1.3906(18) . ?
C13 C18 1.4110(18) . ?
C13 N2 1.4141(16) . ?
C14 C15 1.3834(19) . ?
C15 C16 1.4040(19) . ?
C16 C17 1.3933(19) . ?
C16 C25 1.5344(17) . ?
C17 C18 1.3960(18) . ?
C18 C19 1.4570(18) . ?
C19 C20 1.3915(18) . ?
C19 C24 1.3946(18) . ?
C20 C21 1.4078(19) . ?
C21 C22 1.4021(19) . ?
C21 C29 1.5376(18) . ?
C22 C23 1.4024(18) . ?
C23 C24 1.3840(18) . ?
C24 N2 1.3865(16) . ?
C25 C28 1.527(2) . ?
C25 C26 1.536(2) . ?
C25 C27 1.5413(18) . ?
C29 C31A 1.459(7) . ?
C29 C32A 1.482(8) . ?
C29 C30 1.502(3) . ?
C29 C32 1.520(4) . ?
C29 C31 1.563(3) . ?
C29 C30A 1.573(7) . ?
C33 C38 1.3968(19) . ?
C33 C34 1.398(2) . ?
C33 N1 1.4508(16) . ?
C34 C35 1.393(2) . ?
C34 C39 1.522(2) . ?
C35 C36 1.384(2) . ?
C36 C37 1.379(2) . ?
C37 C38 1.394(2) . ?
C38 C42 1.517(2) . ?
C39 C41 1.525(2) . ?
C39 C40 1.527(2) . ?
C42 C43 1.527(2) . ?
C42 C44 1.529(2) . ?
C1S Cl1 1.7494(18) . ?
C1S Cl2 1.7709(17) . ?
